data_7039992
loop_
_publ_author_name
'Mokhtarzadeh, Charles C.'
'Rheingold, Arnold L.'
'Figueroa, Joshua S.'

_publ_section_title
;
 Dinitrogen binding, P4-activation and aza-B\"uchner ring expansions
 mediated by an isocyano analogue of the CpCo(CO) fragment.
;
_journal_issue 37
_journal_name_full 'Dalton transactions (Cambridge, England : 2003)'
_journal_page_first 14561
_journal_page_last 14569
_journal_paper_doi 10.1039/c6dt02789j
_journal_volume 45
_journal_year 2016
_chemical_formula_moiety 'C72 H84 Co2 N2'
_chemical_formula_sum 'C72 H84 Co2 N2'
_chemical_formula_weight 1095.27
_space_group_crystal_system monoclinic
_space_group_IT_number 15
_space_group_name_Hall '-C 2yc'
_space_group_name_H-M_alt 'C 1 2/c 1'
_symmetry_space_group_name_Hall '-C 2yc'
_symmetry_space_group_name_H-M 'C 1 2/c 1'
_atom_sites_solution_hydrogens geom
_atom_sites_solution_primary direct
_audit_creation_date 2016-05-20
_audit_creation_method
;
Olex2 1.2-beta
(compiled 2016.02.19 svn.r3266 for OlexSys, GUI svn.r5155)
;
_audit_update_record
;
2016-06-01 deposited with the CCDC.
2016-07-21 downloaded from the CCDC.
;
_cell_angle_alpha 90
_cell_angle_beta 102.775(4)
_cell_angle_gamma 90
_cell_formula_units_Z 4
_cell_length_a 29.1006(17)
_cell_length_b 10.4530(7)
_cell_length_c 21.8596(13)
_cell_measurement_reflns_used 2140
_cell_measurement_temperature 100(2)
_cell_measurement_theta_max 49.63
_cell_measurement_theta_min 4.15
_cell_volume 6484.8(7)
_computing_cell_refinement 'SAINT v8.34A (Bruker, 2013)'
_computing_data_collection 'APEX2 v2013.6-2 (Bruker, 2013)'
_computing_data_reduction 'SAINT v8.34A (Bruker, 2013)'
_computing_molecular_graphics 'Olex2 (Dolomanov et al., 2009)'
_computing_publication_material 'Olex2 (Dolomanov et al., 2009)'
_computing_structure_refinement 'XL (Sheldrick, 2008)'
_computing_structure_solution 'XT (Sheldrick, 2008)'
_diffrn_ambient_temperature 100
_diffrn_detector 'Bruker APEX CCD'
_diffrn_detector_area_resol_mean 8.0
_diffrn_detector_type 'CCD Area Detector'
_diffrn_measured_fraction_theta_full 0.994
_diffrn_measured_fraction_theta_max 0.994
_diffrn_measurement_device 'Kappa Four-Circle Diffractometer'
_diffrn_measurement_device_type 'Bruker APEX II Ultra'
_diffrn_measurement_method '\w and \f scans'
_diffrn_radiation_monochromator graphite
_diffrn_radiation_probe x-ray
_diffrn_radiation_type CuK\a
_diffrn_radiation_wavelength 1.54178
_diffrn_reflns_av_R_equivalents 0.0923
_diffrn_reflns_av_unetI/netI 0.0919
_diffrn_reflns_Laue_measured_fraction_full 0.994
_diffrn_reflns_Laue_measured_fraction_max 0.994
_diffrn_reflns_limit_h_max 27
_diffrn_reflns_limit_h_min -28
_diffrn_reflns_limit_k_max 9
_diffrn_reflns_limit_k_min -10
_diffrn_reflns_limit_l_max 21
_diffrn_reflns_limit_l_min -21
_diffrn_reflns_number 11261
_diffrn_reflns_point_group_measured_fraction_full 0.994
_diffrn_reflns_point_group_measured_fraction_max 0.994
_diffrn_reflns_theta_full 50.431
_diffrn_reflns_theta_max 50.431
_diffrn_reflns_theta_min 3.114
_diffrn_source 'sealed tube'
_diffrn_source_type fine-focus
_diffrn_standards_number 0
_exptl_absorpt_coefficient_mu 4.298
_exptl_absorpt_correction_T_max 0.7500
_exptl_absorpt_correction_T_min 0.5046
_exptl_absorpt_correction_type multi-scan
_exptl_absorpt_process_details
;
SADABS-2008/1 (Bruker,2008) was used for absorption correction.
wR2(int) was 0.1105 before and 0.0598 after correction.
The Ratio of minimum to maximum transmission is 0.6728.
The \l/2 correction factor is 0.0015.
;
_exptl_crystal_colour 'dull dark green'
_exptl_crystal_colour_lustre dull
_exptl_crystal_colour_modifier dark
_exptl_crystal_colour_primary green
_exptl_crystal_density_diffrn 1.122
_exptl_crystal_description plate
_exptl_crystal_F_000 2336
_exptl_crystal_size_max 0.06
_exptl_crystal_size_mid 0.049
_exptl_crystal_size_min 0.01
_refine_diff_density_max 0.704
_refine_diff_density_min -0.448
_refine_diff_density_rms 0.068
_refine_ls_extinction_method none
_refine_ls_goodness_of_fit_ref 1.063
_refine_ls_hydrogen_treatment constr
_refine_ls_matrix_type full
_refine_ls_number_parameters 351
_refine_ls_number_reflns 3378
_refine_ls_number_restraints 30
_refine_ls_restrained_S_all 1.070
_refine_ls_R_factor_all 0.1131
_refine_ls_R_factor_gt 0.0776
_refine_ls_shift/su_max 0.001
_refine_ls_shift/su_mean 0.000
_refine_ls_structure_factor_coef Fsqd
_refine_ls_weighting_details 'w=1/[\s^2^(Fo^2^)+(0.1249P)^2^+5.3137P] where P=(Fo^2^+2Fc^2^)/3'
_refine_ls_weighting_scheme calc
_refine_ls_wR_factor_gt 0.1991
_refine_ls_wR_factor_ref 0.2180
_reflns_Friedel_coverage 0.000
_reflns_number_gt 2234
_reflns_number_total 3378
_reflns_threshold_expression 'I > 2\s(I)'
_cod_data_source_file c6dt02789j2.cif
_cod_data_source_block jfigcu73
_cod_depositor_comments
;
The following automatic conversions were performed:

'_diffrn_radiation_probe' value 'X-ray' changed to 'x-ray' according
to
/usr/data/users/saulius/crontab/automatic-downloads/rss-feeds/RSC/lib/dictionaries/cif_core.dic
dictionary named 'cif_core.dic' version 2.4.2 from 2011-04-26.

Automatic conversion script
Id: cif_fix_values 4268 2015-11-12 08:31:59Z antanas 

 Adding full bibliography for 7039988--7039997.cif.
;
_cod_database_code 7039992
_shelx_space_group_comment
;
The symmetry employed for this shelxl refinement is uniquely defined
by the following loop, which should always be used as a source of
symmetry information in preference to the above space-group names.
They are only intended as comments.
;
_olex2_refinement_description
;
1. Fixed Uiso
 At 1.2 times of:
  All C(H) groups
 At 1.5 times of:
  All C(H,H,H) groups
2. Rigid body (RIGU) restrains
 C33, C32, C36, C35, C34
 with sigma for 1-2 distances of 0.004 and sigma for 1-3 distances of 0.004
3.a Ternary CH refined with riding coordinates:
 C9(H9), C22(H22), C17(H17), C29(H29)
3.b Aromatic/amide H refined with riding coordinates:
 C25(H25), C13(H13), C6(H6), C26(H26), C36(H36), C15(H15), C27(H27), C33(H33),
 C35(H35), C14(H14), C4(H4), C34(H34), C5(H5), C32(H32)
3.c Idealised Me refined as rotating group:
 C11(H11A,H11B,H11C), C24(H24A,H24B,H24C), C18(H18A,H18B,H18C), C30(H30A,H30B,
 H30C), C23(H23A,H23B,H23C), C10(H10A,H10B,H10C), C19(H19A,H19B,H19C), C31(H31A,
 H31B,H31C)
;
_shelx_shelxl_version_number 2014/7
_olex2_submission_special_instructions 'No special instructions were received'

loop_
_space_group_symop_operation_xyz
'x, y, z'
'-x, y, -z+1/2'
'x+1/2, y+1/2, z'
'-x+1/2, y+1/2, -z+1/2'
'-x, -y, -z'
'x, -y, z-1/2'
'-x+1/2, -y+1/2, -z'
'x+1/2, -y+1/2, z-1/2'

loop_
_atom_site_label
_atom_site_type_symbol
_atom_site_fract_x
_atom_site_fract_y
_atom_site_fract_z
_atom_site_U_iso_or_equiv
_atom_site_adp_type
_atom_site_occupancy
_atom_site_site_symmetry_order
_atom_site_calc_flag
_atom_site_refinement_flags_posn
_atom_site_refinement_flags_adp
Co1 Co 0.74410(4) 0.16126(10) 0.46730(5) 0.0444(5) Uani 1 1 d . .
N1 N 0.6684(2) 0.3525(5) 0.4399(3) 0.0454(16) Uani 1 1 d . .
C20 C 0.5956(2) 0.3919(6) 0.5065(3) 0.0335(17) Uani 1 1 d . .
C7 C 0.5864(2) 0.3723(6) 0.4372(3) 0.0373(18) Uani 1 1 d . .
C2 C 0.6226(2) 0.3596(6) 0.4044(3) 0.0347(17) Uani 1 1 d . .
C8 C 0.6490(3) 0.3593(7) 0.3002(3) 0.051(2) Uani 1 1 d . .
C21 C 0.6038(2) 0.2879(7) 0.5501(3) 0.0431(19) Uani 1 1 d . .
C3 C 0.6129(3) 0.3666(7) 0.3381(3) 0.048(2) Uani 1 1 d . .
C9 C 0.6830(3) 0.5727(7) 0.3449(3) 0.054(2) Uani 1 1 d . .
H9 H 0.6629 0.5532 0.3754 0.065 Uiso 1 1 calc R .
C28 C 0.5934(3) 0.5179(7) 0.5281(3) 0.046(2) Uani 1 1 d . .
C12 C 0.6817(3) 0.4555(7) 0.3031(3) 0.052(2) Uani 1 1 d . .
C1 C 0.7053(3) 0.3025(6) 0.4667(3) 0.0365(18) Uani 1 1 d . .
C16 C 0.6471(4) 0.2574(7) 0.2556(3) 0.068(3) Uani 1 1 d . .
C22 C 0.6073(3) 0.1532(6) 0.5289(4) 0.054(2) Uani 1 1 d . .
H22 H 0.6124 0.1555 0.4852 0.064 Uiso 1 1 calc R .
C25 C 0.6083(3) 0.3187(9) 0.6138(4) 0.063(2) Uani 1 1 d . .
H25 H 0.6136 0.2525 0.6443 0.076 Uiso 1 1 calc R .
C13 C 0.7146(3) 0.4518(8) 0.2638(4) 0.067(3) Uani 1 1 d . .
H13 H 0.7380 0.5162 0.2668 0.081 Uiso 1 1 calc R .
C6 C 0.5408(3) 0.3836(10) 0.4034(4) 0.077(3) Uani 1 1 d . .
H6 H 0.5158 0.3917 0.4247 0.092 Uiso 1 1 calc R .
C26 C 0.6050(3) 0.4453(11) 0.6327(4) 0.074(3) Uani 1 1 d . .
H26 H 0.6075 0.4639 0.6759 0.089 Uiso 1 1 calc R .
C11 C 0.7325(3) 0.6081(8) 0.3836(4) 0.078(3) Uani 1 1 d . .
H11A H 0.7465 0.5336 0.4080 0.116 Uiso 1 1 calc GR .
H11B H 0.7299 0.6787 0.4121 0.116 Uiso 1 1 calc GR .
H11C H 0.7525 0.6344 0.3552 0.116 Uiso 1 1 calc GR .
C17 C 0.6132(4) 0.1503(8) 0.2479(4) 0.085(3) Uani 1 1 d . .
H17 H 0.5965 0.1513 0.2832 0.102 Uiso 1 1 calc R .
C36 C 0.7594(3) -0.0284(8) 0.4532(4) 0.070(2) Uani 1 1 d . U
H36 H 0.7786 -0.0845 0.4823 0.084 Uiso 1 1 calc R .
C15 C 0.6798(4) 0.2603(9) 0.2169(4) 0.080(3) Uani 1 1 d . .
H15 H 0.6792 0.1943 0.1869 0.096 Uiso 1 1 calc R .
C27 C 0.5986(3) 0.5390(9) 0.5917(5) 0.068(3) Uani 1 1 d . .
H27 H 0.5975 0.6244 0.6063 0.082 Uiso 1 1 calc R .
C33 C 0.6972(3) 0.0633(9) 0.3998(4) 0.073(2) Uani 1 1 d . U
H33 H 0.6649 0.0842 0.3847 0.087 Uiso 1 1 calc R .
C24 C 0.6485(3) 0.0828(8) 0.5696(4) 0.080(3) Uani 1 1 d . .
H24A H 0.6778 0.1291 0.5694 0.120 Uiso 1 1 calc GR .
H24B H 0.6504 -0.0037 0.5531 0.120 Uiso 1 1 calc GR .
H24C H 0.6440 0.0776 0.6126 0.120 Uiso 1 1 calc GR .
C29 C 0.5863(3) 0.6294(7) 0.4831(5) 0.066(2) Uani 1 1 d . .
H29 H 0.5862 0.5969 0.4401 0.079 Uiso 1 1 calc R .
C35 C 0.7763(3) 0.0479(8) 0.4116(4) 0.065(2) Uani 1 1 d . U
H35 H 0.8081 0.0576 0.4081 0.079 Uiso 1 1 calc R .
C14 C 0.7120(5) 0.3542(10) 0.2216(4) 0.094(4) Uani 1 1 d . .
H14 H 0.7336 0.3527 0.1948 0.113 Uiso 1 1 calc R .
C4 C 0.5679(4) 0.3823(10) 0.3073(4) 0.085(3) Uani 1 1 d . .
H4 H 0.5609 0.3928 0.2630 0.103 Uiso 1 1 calc R .
C18 C 0.5778(4) 0.1536(9) 0.1867(4) 0.099(4) Uani 1 1 d . .
H18A H 0.5605 0.2347 0.1830 0.149 Uiso 1 1 calc GR .
H18B H 0.5556 0.0824 0.1850 0.149 Uiso 1 1 calc GR .
H18C H 0.5940 0.1460 0.1521 0.149 Uiso 1 1 calc GR .
C34 C 0.7341(3) 0.1111(8) 0.3737(4) 0.071(2) Uani 1 1 d . U
H34 H 0.7322 0.1695 0.3399 0.085 Uiso 1 1 calc R .
C30 C 0.5388(3) 0.6956(8) 0.4819(6) 0.098(4) Uani 1 1 d . .
H30A H 0.5131 0.6340 0.4688 0.148 Uiso 1 1 calc GR .
H30B H 0.5346 0.7671 0.4523 0.148 Uiso 1 1 calc GR .
H30C H 0.5384 0.7276 0.5239 0.148 Uiso 1 1 calc GR .
C23 C 0.5612(3) 0.0816(8) 0.5276(6) 0.101(4) Uani 1 1 d . .
H23A H 0.5511 0.0973 0.5668 0.151 Uiso 1 1 calc GR .
H23B H 0.5661 -0.0103 0.5230 0.151 Uiso 1 1 calc GR .
H23C H 0.5368 0.1120 0.4922 0.151 Uiso 1 1 calc GR .
C10 C 0.6608(4) 0.6879(8) 0.3057(4) 0.086(3) Uani 1 1 d . .
H10A H 0.6775 0.7036 0.2721 0.130 Uiso 1 1 calc GR .
H10B H 0.6632 0.7636 0.3327 0.130 Uiso 1 1 calc GR .
H10C H 0.6276 0.6700 0.2874 0.130 Uiso 1 1 calc GR .
C5 C 0.5312(3) 0.3834(12) 0.3393(5) 0.111(4) Uani 1 1 d . .
H5 H 0.4994 0.3840 0.3163 0.133 Uiso 1 1 calc R .
C32 C 0.7132(4) -0.0148(9) 0.4483(5) 0.084(3) Uani 1 1 d . U
H32 H 0.6950 -0.0534 0.4743 0.101 Uiso 1 1 calc R .
C19 C 0.6387(4) 0.0153(9) 0.2465(4) 0.101(4) Uani 1 1 d . .
H19A H 0.6501 0.0078 0.2077 0.152 Uiso 1 1 calc GR .
H19B H 0.6163 -0.0537 0.2484 0.152 Uiso 1 1 calc GR .
H19C H 0.6654 0.0090 0.2827 0.152 Uiso 1 1 calc GR .
C31 C 0.6265(3) 0.7291(9) 0.5018(7) 0.131(5) Uani 1 1 d . .
H31A H 0.6288 0.7560 0.5453 0.196 Uiso 1 1 calc GR .
H31B H 0.6198 0.8037 0.4741 0.196 Uiso 1 1 calc GR .
H31C H 0.6564 0.6906 0.4978 0.196 Uiso 1 1 calc GR .

loop_
_atom_site_aniso_label
_atom_site_aniso_U_11
_atom_site_aniso_U_22
_atom_site_aniso_U_33
_atom_site_aniso_U_23
_atom_site_aniso_U_13
_atom_site_aniso_U_12
Co1 0.0464(8) 0.0321(7) 0.0568(9) -0.0016(6) 0.0159(6) 0.0078(6)
N1 0.055(5) 0.050(4) 0.038(4) 0.013(3) 0.024(3) 0.012(3)
C20 0.026(4) 0.034(4) 0.041(5) -0.003(4) 0.008(3) 0.005(3)
C7 0.040(5) 0.042(5) 0.027(4) -0.001(3) 0.000(4) -0.001(3)
C2 0.044(5) 0.032(4) 0.023(4) -0.001(3) -0.004(4) 0.000(3)
C8 0.090(6) 0.040(5) 0.023(4) 0.005(4) 0.017(4) -0.007(5)
C21 0.035(4) 0.047(5) 0.050(5) 0.006(4) 0.018(3) 0.008(3)
C3 0.071(6) 0.045(5) 0.023(5) -0.006(3) 0.001(4) -0.015(4)
C9 0.084(6) 0.030(5) 0.053(5) 0.006(4) 0.023(4) -0.005(4)
C28 0.054(5) 0.034(5) 0.054(6) 0.000(4) 0.020(4) 0.007(4)
C12 0.089(6) 0.035(5) 0.037(5) 0.010(4) 0.025(4) 0.013(4)
C1 0.045(5) 0.034(4) 0.033(4) 0.010(3) 0.013(4) 0.012(4)
C16 0.150(9) 0.029(5) 0.029(5) 0.003(4) 0.025(5) -0.001(5)
C22 0.073(6) 0.021(4) 0.073(6) 0.007(4) 0.028(4) 0.002(4)
C25 0.067(6) 0.087(7) 0.040(5) 0.025(5) 0.025(4) 0.009(5)
C13 0.101(7) 0.049(6) 0.059(6) 0.023(5) 0.034(5) 0.010(5)
C6 0.049(6) 0.140(9) 0.033(6) 0.011(5) -0.011(4) -0.013(5)
C26 0.093(7) 0.091(8) 0.048(6) -0.029(6) 0.032(5) 0.005(6)
C11 0.095(8) 0.059(6) 0.074(6) 0.015(5) 0.009(5) -0.014(5)
C17 0.176(10) 0.043(6) 0.029(5) 0.000(4) 0.006(6) -0.012(6)
C36 0.079(5) 0.038(5) 0.095(6) -0.011(4) 0.025(4) 0.006(4)
C15 0.179(11) 0.037(6) 0.028(5) 0.009(4) 0.032(6) 0.031(6)
C27 0.080(7) 0.064(6) 0.067(7) -0.028(6) 0.031(5) -0.005(5)
C33 0.071(5) 0.082(6) 0.059(5) -0.021(4) 0.002(4) -0.010(4)
C24 0.089(7) 0.064(6) 0.099(7) 0.033(5) 0.043(6) 0.026(5)
C29 0.050(5) 0.034(5) 0.121(7) 0.002(5) 0.032(5) 0.006(4)
C35 0.077(5) 0.053(5) 0.070(5) -0.029(4) 0.024(4) 0.004(4)
C14 0.183(12) 0.058(7) 0.057(7) 0.021(6) 0.057(7) 0.047(8)
C4 0.068(7) 0.151(10) 0.028(5) 0.009(5) -0.010(5) -0.009(6)
C18 0.145(10) 0.096(8) 0.046(6) -0.001(5) -0.004(6) 0.026(7)
C34 0.108(6) 0.041(5) 0.067(5) -0.022(4) 0.027(4) 0.011(4)
C30 0.072(7) 0.051(6) 0.185(11) 0.028(6) 0.055(7) 0.023(5)
C23 0.065(7) 0.035(5) 0.207(12) -0.011(6) 0.039(7) -0.006(5)
C10 0.137(9) 0.041(6) 0.069(6) 0.003(4) -0.004(6) 0.020(5)
C5 0.042(6) 0.216(13) 0.058(7) 0.032(7) -0.025(5) -0.013(7)
C32 0.092(6) 0.068(6) 0.095(6) -0.011(5) 0.025(5) -0.007(5)
C19 0.180(12) 0.060(7) 0.066(7) -0.004(5) 0.034(7) -0.002(7)
C31 0.052(6) 0.056(7) 0.292(16) 0.016(8) 0.056(8) -0.005(5)

loop_
_atom_type_symbol
_atom_type_description
_atom_type_scat_dispersion_real
_atom_type_scat_dispersion_imag
_atom_type_scat_source
C C 0.0181 0.0091 'International Tables Vol C Tables 4.2.6.8 and 6.1.1.4'
H H 0.0000 0.0000 'International Tables Vol C Tables 4.2.6.8 and 6.1.1.4'
N N 0.0311 0.0180 'International Tables Vol C Tables 4.2.6.8 and 6.1.1.4'
Co Co -2.3653 3.6143 'International Tables Vol C Tables 4.2.6.8 and 6.1.1.4'

loop_
_geom_angle_atom_site_label_1
_geom_angle_atom_site_label_2
_geom_angle_atom_site_label_3
_geom_angle
_geom_angle_site_symmetry_1
_geom_angle_site_symmetry_3
C1 Co1 C1 102.7(3) . 7_656
C1 Co1 C36 98.7(3) 7_656 .
C1 Co1 C36 155.6(4) . .
C1 Co1 C33 161.5(3) 7_656 .
C1 Co1 C33 94.8(4) . .
C1 Co1 C35 143.7(3) . .
C1 Co1 C35 100.9(3) 7_656 .
C1 Co1 C34 104.0(3) . .
C1 Co1 C34 137.2(3) 7_656 .
C1 Co1 C32 125.3(4) 7_656 .
C1 Co1 C32 118.2(4) . .
C36 Co1 C34 66.3(3) . .
C33 Co1 C36 62.9(4) . .
C33 Co1 C35 66.8(4) . .
C33 Co1 C34 40.2(3) . .
C33 Co1 C32 38.1(3) . .
C35 Co1 C36 39.0(3) . .
C35 Co1 C34 41.9(3) . .
C32 Co1 C36 37.7(3) . .
C32 Co1 C35 66.5(4) . .
C32 Co1 C34 67.2(4) . .
C1 N1 C2 157.6(7) . .
C21 C20 C7 122.5(6) . .
C28 C20 C7 117.2(6) . .
C28 C20 C21 120.2(6) . .
C2 C7 C20 122.9(6) . .
C6 C7 C20 118.0(6) . .
C6 C7 C2 118.5(6) . .
N1 C2 C7 117.1(5) . .
N1 C2 C3 121.7(6) . .
C7 C2 C3 120.9(6) . .
C12 C8 C3 120.4(6) . .
C12 C8 C16 119.7(7) . .
C16 C8 C3 119.6(7) . .
C20 C21 C22 121.6(6) . .
C25 C21 C20 116.8(7) . .
C25 C21 C22 121.6(7) . .
C2 C3 C8 124.5(7) . .
C4 C3 C2 118.2(7) . .
C4 C3 C8 117.4(7) . .
C12 C9 H9 107.2 . .
C12 C9 C11 114.6(7) . .
C12 C9 C10 110.2(6) . .
C11 C9 H9 107.2 . .
C10 C9 H9 107.2 . .
C10 C9 C11 110.1(7) . .
C20 C28 C29 121.1(7) . .
C27 C28 C20 118.9(7) . .
C27 C28 C29 120.0(7) . .
C8 C12 C9 122.7(7) . .
C8 C12 C13 120.2(7) . .
C13 C12 C9 117.1(7) . .
Co1 C1 Co1 77.3(3) . 7_656
N1 C1 Co1 138.3(6) . 7_656
N1 C1 Co1 144.4(6) . .
C8 C16 C17 124.3(8) . .
C15 C16 C8 117.6(8) . .
C15 C16 C17 118.1(8) . .
C21 C22 H22 107.9 . .
C21 C22 C24 112.0(7) . .
C21 C22 C23 110.3(6) . .
C24 C22 H22 107.9 . .
C24 C22 C23 110.5(7) . .
C23 C22 H22 107.9 . .
C21 C25 H25 119.6 . .
C26 C25 C21 120.8(7) . .
C26 C25 H25 119.6 . .
C12 C13 H13 120.5 . .
C14 C13 C12 119.0(9) . .
C14 C13 H13 120.5 . .
C7 C6 H6 119.8 . .
C5 C6 C7 120.5(8) . .
C5 C6 H6 119.8 . .
C25 C26 H26 119.5 . .
C27 C26 C25 120.9(8) . .
C27 C26 H26 119.5 . .
C9 C11 H11A 109.5 . .
C9 C11 H11B 109.5 . .
C9 C11 H11C 109.5 . .
H11A C11 H11B 109.5 . .
H11A C11 H11C 109.5 . .
H11B C11 H11C 109.5 . .
C16 C17 H17 109.3 . .
C16 C17 C18 113.3(7) . .
C16 C17 C19 111.8(9) . .
C18 C17 H17 109.3 . .
C18 C17 C19 103.6(7) . .
C19 C17 H17 109.3 . .
Co1 C36 H36 127.3 . .
C35 C36 Co1 70.4(5) . .
C35 C36 H36 123.6 . .
C32 C36 Co1 70.4(5) . .
C32 C36 H36 123.6 . .
C32 C36 C35 112.7(9) . .
C16 C15 H15 119.3 . .
C14 C15 C16 121.5(8) . .
C14 C15 H15 119.3 . .
C28 C27 H27 118.8 . .
C26 C27 C28 122.3(8) . .
C26 C27 H27 118.8 . .
Co1 C33 H33 125.9 . .
C34 C33 Co1 70.7(5) . .
C34 C33 H33 124.1 . .
C32 C33 Co1 71.0(5) . .
C32 C33 H33 124.1 . .
C32 C33 C34 111.8(9) . .
C22 C24 H24A 109.5 . .
C22 C24 H24B 109.5 . .
C22 C24 H24C 109.5 . .
H24A C24 H24B 109.5 . .
H24A C24 H24C 109.5 . .
H24B C24 H24C 109.5 . .
C28 C29 H29 108.7 . .
C28 C29 C30 110.6(7) . .
C28 C29 C31 111.0(8) . .
C30 C29 H29 108.7 . .
C30 C29 C31 109.0(7) . .
C31 C29 H29 108.7 . .
Co1 C35 H35 124.2 . .
C36 C35 Co1 70.6(5) . .
C36 C35 H35 127.7 . .
C36 C35 C34 104.7(9) . .
C34 C35 Co1 69.2(4) . .
C34 C35 H35 127.7 . .
C13 C14 H14 119.0 . .
C15 C14 C13 122.0(9) . .
C15 C14 H14 119.0 . .
C3 C4 H4 119.4 . .
C3 C4 C5 121.1(7) . .
C5 C4 H4 119.4 . .
C17 C18 H18A 109.5 . .
C17 C18 H18B 109.5 . .
C17 C18 H18C 109.5 . .
H18A C18 H18B 109.5 . .
H18A C18 H18C 109.5 . .
H18B C18 H18C 109.5 . .
Co1 C34 H34 125.1 . .
C33 C34 Co1 69.1(5) . .
C33 C34 C35 103.2(8) . .
C33 C34 H34 128.4 . .
C35 C34 Co1 68.9(4) . .
C35 C34 H34 128.4 . .
C29 C30 H30A 109.5 . .
C29 C30 H30B 109.5 . .
C29 C30 H30C 109.5 . .
H30A C30 H30B 109.5 . .
H30A C30 H30C 109.5 . .
H30B C30 H30C 109.5 . .
C22 C23 H23A 109.5 . .
C22 C23 H23B 109.5 . .
C22 C23 H23C 109.5 . .
H23A C23 H23B 109.5 . .
H23A C23 H23C 109.5 . .
H23B C23 H23C 109.5 . .
C9 C10 H10A 109.5 . .
C9 C10 H10B 109.5 . .
C9 C10 H10C 109.5 . .
H10A C10 H10B 109.5 . .
H10A C10 H10C 109.5 . .
H10B C10 H10C 109.5 . .
C6 C5 C4 120.3(8) . .
C6 C5 H5 119.8 . .
C4 C5 H5 119.8 . .
Co1 C32 H32 122.5 . .
C36 C32 Co1 71.9(5) . .
C36 C32 C33 107.4(9) . .
C36 C32 H32 126.3 . .
C33 C32 Co1 71.0(6) . .
C33 C32 H32 126.3 . .
C17 C19 H19A 109.5 . .
C17 C19 H19B 109.5 . .
C17 C19 H19C 109.5 . .
H19A C19 H19B 109.5 . .
H19A C19 H19C 109.5 . .
H19B C19 H19C 109.5 . .
C29 C31 H31A 109.5 . .
C29 C31 H31B 109.5 . .
C29 C31 H31C 109.5 . .
H31A C31 H31B 109.5 . .
H31A C31 H31C 109.5 . .
H31B C31 H31C 109.5 . .

loop_
_geom_bond_atom_site_label_1
_geom_bond_atom_site_label_2
_geom_bond_distance
_geom_bond_site_symmetry_2
Co1 C1 1.857(7) .
Co1 C1 1.860(7) 7_656
Co1 C36 2.069(8) .
Co1 C33 2.050(8) .
Co1 C35 2.067(7) .
Co1 C34 2.070(8) .
Co1 C32 2.050(9) .
N1 C2 1.386(9) .
N1 C1 1.222(9) .
C20 C7 1.493(9) .
C20 C21 1.430(9) .
C20 C28 1.405(9) .
C7 C2 1.406(9) .
C7 C6 1.373(10) .
C2 C3 1.417(9) .
C8 C3 1.476(11) .
C8 C12 1.378(10) .
C8 C16 1.436(10) .
C21 C22 1.493(10) .
C21 C25 1.407(10) .
C3 C4 1.343(11) .
C9 H9 1.0000 .
C9 C12 1.523(10) .
C9 C11 1.547(11) .
C9 C10 1.534(11) .
C28 C27 1.384(11) .
C28 C29 1.509(10) .
C12 C13 1.419(11) .
C1 Co1 1.860(7) 7_656
C16 C17 1.476(12) .
C16 C15 1.406(13) .
C22 H22 1.0000 .
C22 C24 1.515(11) .
C22 C23 1.532(11) .
C25 H25 0.9500 .
C25 C26 1.396(12) .
C13 H13 0.9500 .
C13 C14 1.366(12) .
C6 H6 0.9500 .
C6 C5 1.367(12) .
C26 H26 0.9500 .
C26 C27 1.313(12) .
C11 H11A 0.9800 .
C11 H11B 0.9800 .
C11 H11C 0.9800 .
C17 H17 1.0000 .
C17 C18 1.498(13) .
C17 C19 1.597(13) .
C36 H36 0.9500 .
C36 C35 1.381(11) .
C36 C32 1.331(12) .
C15 H15 0.9500 .
C15 C14 1.345(14) .
C27 H27 0.9500 .
C33 H33 0.9500 .
C33 C34 1.414(12) .
C33 C32 1.337(12) .
C24 H24A 0.9800 .
C24 H24B 0.9800 .
C24 H24C 0.9800 .
C29 H29 1.0000 .
C29 C30 1.540(11) .
C29 C31 1.554(12) .
C35 H35 0.9500 .
C35 C34 1.478(12) .
C14 H14 0.9500 .
C4 H4 0.9500 .
C4 C5 1.402(13) .
C18 H18A 0.9800 .
C18 H18B 0.9800 .
C18 H18C 0.9800 .
C34 H34 0.9500 .
C30 H30A 0.9800 .
C30 H30B 0.9800 .
C30 H30C 0.9800 .
C23 H23A 0.9800 .
C23 H23B 0.9800 .
C23 H23C 0.9800 .
C10 H10A 0.9800 .
C10 H10B 0.9800 .
C10 H10C 0.9800 .
C5 H5 0.9500 .
C32 H32 0.9500 .
C19 H19A 0.9800 .
C19 H19B 0.9800 .
C19 H19C 0.9800 .
C31 H31A 0.9800 .
C31 H31B 0.9800 .
C31 H31C 0.9800 .

loop_
_geom_torsion_atom_site_label_1
_geom_torsion_atom_site_label_2
_geom_torsion_atom_site_label_3
_geom_torsion_atom_site_label_4
_geom_torsion
_geom_torsion_site_symmetry_1
_geom_torsion_site_symmetry_4
Co1 C36 C35 C34 -61.2(5) . .
Co1 C36 C32 C33 62.5(6) . .
Co1 C33 C34 C35 61.0(5) . .
Co1 C33 C32 C36 -63.1(6) . .
Co1 C35 C34 C33 -61.2(5) . .
N1 C2 C3 C8 3.9(10) . .
N1 C2 C3 C4 -175.4(8) . .
C20 C7 C2 N1 6.6(9) . .
C20 C7 C2 C3 -167.3(6) . .
C20 C7 C6 C5 171.4(9) . .
C20 C21 C22 C24 134.8(7) . .
C20 C21 C22 C23 -101.5(8) . .
C20 C21 C25 C26 -0.4(11) . .
C20 C28 C27 C26 -0.8(12) . .
C20 C28 C29 C30 115.2(9) . .
C20 C28 C29 C31 -123.7(8) . .
C7 C20 C21 C22 4.7(10) . .
C7 C20 C21 C25 -175.0(6) . .
C7 C20 C28 C27 175.7(7) . .
C7 C20 C28 C29 -5.2(9) . .
C7 C2 C3 C8 177.5(6) . .
C7 C2 C3 C4 -1.8(10) . .
C7 C6 C5 C4 -5.3(17) . .
C2 N1 C1 Co1 27(2) . .
C2 N1 C1 Co1 -155.6(12) . 7_656
C2 C7 C6 C5 -0.4(13) . .
C2 C3 C4 C5 -4.1(14) . .
C8 C3 C4 C5 176.6(9) . .
C8 C12 C13 C14 2.4(12) . .
C8 C16 C17 C18 111.7(10) . .
C8 C16 C17 C19 -131.7(9) . .
C8 C16 C15 C14 0.4(13) . .
C21 C20 C7 C2 -85.3(8) . .
C21 C20 C7 C6 103.3(8) . .
C21 C20 C28 C27 -0.9(10) . .
C21 C20 C28 C29 178.1(6) . .
C21 C25 C26 C27 -1.3(13) . .
C3 C8 C12 C9 0.2(11) . .
C3 C8 C12 C13 -176.3(7) . .
C3 C8 C16 C17 -5.3(12) . .
C3 C8 C16 C15 174.9(7) . .
C3 C4 C5 C6 7.7(18) . .
C9 C12 C13 C14 -174.3(7) . .
C28 C20 C7 C2 98.1(8) . .
C28 C20 C7 C6 -73.3(9) . .
C28 C20 C21 C22 -178.8(7) . .
C28 C20 C21 C25 1.4(9) . .
C12 C8 C3 C2 -67.1(10) . .
C12 C8 C3 C4 112.2(9) . .
C12 C8 C16 C17 -179.4(8) . .
C12 C8 C16 C15 0.8(12) . .
C12 C13 C14 C15 -1.2(14) . .
C1 Co1 C1 Co1 -0.001(1) 7_656 7_656
C1 Co1 C1 N1 178.3(11) 7_656 .
C1 N1 C2 C7 99.0(16) . .
C1 N1 C2 C3 -87.1(17) . .
C16 C8 C3 C2 118.8(8) . .
C16 C8 C3 C4 -61.9(10) . .
C16 C8 C12 C9 174.3(7) . .
C16 C8 C12 C13 -2.2(11) . .
C16 C15 C14 C13 -0.2(15) . .
C22 C21 C25 C26 179.9(8) . .
C25 C21 C22 C24 -45.4(9) . .
C25 C21 C22 C23 78.2(10) . .
C25 C26 C27 C28 1.9(14) . .
C6 C7 C2 N1 178.0(7) . .
C6 C7 C2 C3 4.1(10) . .
C11 C9 C12 C8 133.6(8) . .
C11 C9 C12 C13 -49.8(9) . .
C17 C16 C15 C14 -179.4(9) . .
C36 Co1 C1 Co1 150.8(7) . 7_656
C36 Co1 C1 N1 -30.9(14) . .
C36 C35 C34 Co1 62.2(5) . .
C36 C35 C34 C33 1.0(8) . .
C15 C16 C17 C18 -68.4(12) . .
C15 C16 C17 C19 48.2(10) . .
C27 C28 C29 C30 -65.8(10) . .
C27 C28 C29 C31 55.3(10) . .
C33 Co1 C1 Co1 174.1(3) . 7_656
C33 Co1 C1 N1 -7.6(10) . .
C29 C28 C27 C26 -179.8(8) . .
C35 Co1 C1 Co1 -129.4(5) . 7_656
C35 Co1 C1 N1 48.9(12) . .
C35 C36 C32 Co1 -57.6(6) . .
C35 C36 C32 C33 4.9(10) . .
C34 Co1 C1 Co1 -146.2(3) . 7_656
C34 Co1 C1 N1 32.1(10) . .
C34 C33 C32 Co1 59.0(6) . .
C34 C33 C32 C36 -4.1(10) . .
C10 C9 C12 C8 -101.6(9) . .
C10 C9 C12 C13 74.9(9) . .
C32 Co1 C1 Co1 142.5(4) . 7_656
C32 Co1 C1 N1 -39.2(10) . .
C32 C36 C35 Co1 57.6(6) . .
C32 C36 C35 C34 -3.6(9) . .
C32 C33 C34 Co1 -59.2(7) . .
C32 C33 C34 C35 1.9(9) . .

loop_
_smtbx_masks_void_nr
_smtbx_masks_void_average_x
_smtbx_masks_void_average_y
_smtbx_masks_void_average_z
_smtbx_masks_void_volume
_smtbx_masks_void_count_electrons
1 0.000 -0.130 0.250 250.5 43.5
2 0.000 0.130 0.750 250.5 43.6
3 0.500 0.370 0.250 250.5 43.5
4 0.500 0.630 0.750 250.5 43.6
